data_1563097
loop_
_publ_author_name
'Cai, Song Liang'
'Zheng, Sheng Run'
'Fan, Jun'
'Tan, Jing Bo'
'Xiao, Tian Tian'
'Zhang, Wei-Guang'

_publ_section_title
;
 A series of 2D lanthanide (III) coordination polymers constructed from
 2-(pyridin-3-yl)-1H-imidazole-4,5-dicarboxylate
;
_journal_issue 12
_journal_name_full 'Journal of Solid State Chemistry'
_journal_page_first 3172
_journal_page_last 3178
_journal_paper_doi 10.1016/j.jssc.2011.09.006
_journal_volume 184
_journal_year 2011
_chemical_formula_moiety 'C20 H15 N6 O10 Sm, H2 O'
_chemical_formula_sum 'C20 H17 N6 O11 Sm'
_chemical_formula_weight 667.75
_space_group_IT_number 14
_space_group_name_Hall '-P 2ybc'
_space_group_name_H-M_alt 'P 1 21/c 1'
_symmetry_cell_setting monoclinic
_symmetry_space_group_name_Hall '-P 2ybc'
_symmetry_space_group_name_H-M 'P 1 21/c 1'
_atom_sites_solution_hydrogens geom
_atom_sites_solution_primary direct
_atom_sites_solution_secondary difmap
_cell_angle_alpha 90.00
_cell_angle_beta 103.795(2)
_cell_angle_gamma 90.00
_cell_formula_units_Z 4
_cell_length_a 14.6523(19)
_cell_length_b 13.0180(17)
_cell_length_c 11.8102(15)
_cell_measurement_reflns_used 2670
_cell_measurement_temperature 298(2)
_cell_measurement_theta_max 24.33
_cell_measurement_theta_min 2.36
_cell_volume 2187.7(5)
_computing_cell_refinement 'Bruker SMART'
_computing_data_collection 'Bruker SMART'
_computing_data_reduction 'Bruker SAINT'
_computing_molecular_graphics 'Bruker SHELXTL'
_computing_publication_material 'Bruker SHELXTL'
_computing_structure_refinement 'SHELXL-97 (Sheldrick, 1997)'
_computing_structure_solution 'SHELXS-97 (Sheldrick, 1990)'
_diffrn_ambient_temperature 298(2)
_diffrn_measured_fraction_theta_full 0.998
_diffrn_measured_fraction_theta_max 0.998
_diffrn_measurement_device_type 'CCD area detector'
_diffrn_measurement_method 'phi and omega scans'
_diffrn_radiation_monochromator graphite
_diffrn_radiation_source 'fine-focus sealed tube'
_diffrn_radiation_type MoK\a
_diffrn_radiation_wavelength 0.71073
_diffrn_reflns_av_R_equivalents 0.0327
_diffrn_reflns_av_sigmaI/netI 0.0376
_diffrn_reflns_limit_h_max 16
_diffrn_reflns_limit_h_min -17
_diffrn_reflns_limit_k_max 13
_diffrn_reflns_limit_k_min -15
_diffrn_reflns_limit_l_max 14
_diffrn_reflns_limit_l_min -14
_diffrn_reflns_number 11099
_diffrn_reflns_theta_full 25.25
_diffrn_reflns_theta_max 25.25
_diffrn_reflns_theta_min 1.43
_diffrn_standards_decay_% none
_exptl_absorpt_coefficient_mu 2.764
_exptl_absorpt_correction_T_max 0.4198
_exptl_absorpt_correction_T_min 0.3629
_exptl_absorpt_correction_type multi-scan
_exptl_absorpt_process_details 'Higashi, T. (1995)'
_exptl_crystal_colour pale-yellow
_exptl_crystal_density_diffrn 2.027
_exptl_crystal_density_method 'not measured'
_exptl_crystal_description block
_exptl_crystal_F_000 1316
_exptl_crystal_size_max 0.46
_exptl_crystal_size_mid 0.42
_exptl_crystal_size_min 0.38
_refine_diff_density_max 0.527
_refine_diff_density_min -0.583
_refine_diff_density_rms 0.091
_refine_ls_extinction_method none
_refine_ls_goodness_of_fit_ref 1.004
_refine_ls_hydrogen_treatment constr
_refine_ls_matrix_type full
_refine_ls_number_parameters 344
_refine_ls_number_reflns 3963
_refine_ls_number_restraints 0
_refine_ls_restrained_S_all 1.004
_refine_ls_R_factor_all 0.0315
_refine_ls_R_factor_gt 0.0247
_refine_ls_shift/su_max 0.001
_refine_ls_shift/su_mean 0.000
_refine_ls_structure_factor_coef Fsqd
_refine_ls_weighting_details 'calc w=1/[\s^2^(Fo^2^)+(0.0283P)^2^+1.2782P] where P=(Fo^2^+2Fc^2^)/3'
_refine_ls_weighting_scheme calc
_refine_ls_wR_factor_gt 0.0574
_refine_ls_wR_factor_ref 0.0610
_reflns_number_gt 3384
_reflns_number_total 3963
_reflns_threshold_expression >2sigma(I)
_cod_data_source_file JSSC-2011-184-3172.cif
_cod_data_source_block 2
_cod_depositor_comments
;
The following automatic conversions were performed:

data item '_symmetry_cell_setting' value 'Monoclinic' was changed to
'monoclinic' in accordance with the built-in table derived from the
CIF Core dictionary named 'cif_core.dic' version 2.4.5 last updated
on 2014-11-21.

Automatic conversion script
Id: cif_fix_values 8369 2020-08-20 11:38:08Z andrius 
;
_cod_original_sg_symbol_Hall '-P 2ybc  '
_cod_original_sg_symbol_H-M 'P2(1)/c  '
_cod_database_code 1563097

loop_
_symmetry_equiv_pos_as_xyz
'x, y, z'
'-x, y+1/2, -z+1/2'
'-x, -y, -z'
'x, -y-1/2, z-1/2'

loop_
_atom_site_label
_atom_site_type_symbol
_atom_site_fract_x
_atom_site_fract_y
_atom_site_fract_z
_atom_site_U_iso_or_equiv
_atom_site_adp_type
_atom_site_occupancy
_atom_site_symmetry_multiplicity
_atom_site_calc_flag
_atom_site_refinement_flags
_atom_site_disorder_assembly
_atom_site_disorder_group
Sm1 Sm 0.152570(12) 0.143066(13) 0.082286(14) 0.01899(7) Uani 1 1 d . . .
O7 O 0.5179(2) 0.1173(2) -0.1658(2) 0.0415(7) Uani 1 1 d . . .
H7 H 0.4616 0.1141 -0.1680 0.062 Uiso 1 1 calc R . .
O5 O 0.25541(18) 0.1115(2) -0.0458(2) 0.0350(7) Uani 1 1 d . . .
O8 O 0.6507(2) 0.1214(3) -0.0301(3) 0.0502(8) Uani 1 1 d . . .
O6 O 0.34881(19) 0.1098(2) -0.1684(2) 0.0391(7) Uani 1 1 d . . .
C12 C 0.4175(3) 0.1214(3) 0.0327(3) 0.0285(9) Uani 1 1 d . . .
C14 C 0.5655(3) 0.1206(3) -0.0578(4) 0.0325(9) Uani 1 1 d . . .
C11 C 0.3340(3) 0.1141(3) -0.0662(3) 0.0280(9) Uani 1 1 d . . .
C13 C 0.5114(3) 0.1219(3) 0.0328(3) 0.0274(8) Uani 1 1 d . . .
C18 C 0.4751(3) 0.1341(3) 0.5227(4) 0.0416(11) Uani 1 1 d . . .
H18 H 0.4308 0.1438 0.5664 0.050 Uiso 1 1 calc R . .
C17 C 0.4494(3) 0.1383(3) 0.4020(4) 0.0367(10) Uani 1 1 d . . .
H17 H 0.3872 0.1497 0.3628 0.044 Uiso 1 1 calc R . .
C16 C 0.5185(3) 0.1251(3) 0.3410(3) 0.0331(9) Uani 1 1 d . . .
C15 C 0.4935(3) 0.1268(3) 0.2129(3) 0.0308(9) Uani 1 1 d . . .
N4 N 0.4077(2) 0.1248(3) 0.1459(3) 0.0320(8) Uani 1 1 d . . .
N5 N 0.5584(2) 0.1260(2) 0.1465(3) 0.0321(8) Uani 1 1 d . . .
H5 H 0.6184 0.1278 0.1724 0.039 Uiso 1 1 calc R . .
O1 O -0.17670(16) -0.30889(18) 0.21484(19) 0.0214(5) Uani 1 1 d . . .
C3 C -0.0030(2) -0.1043(3) 0.2571(3) 0.0205(7) Uani 1 1 d . . .
O2 O -0.10903(17) -0.25578(18) 0.07610(18) 0.0242(5) Uani 1 1 d . . .
O3 O -0.06528(17) -0.04028(19) 0.0673(2) 0.0273(6) Uani 1 1 d . . .
N1 N -0.0243(2) -0.2311(2) 0.3786(2) 0.0220(6) Uani 1 1 d . . .
O2W O 0.24386(19) 0.3047(2) 0.1206(2) 0.0376(7) Uani 1 1 d . . .
H2WA H 0.2852 0.3413 0.1001 0.045 Uiso 1 1 d R . .
H2WB H 0.2463 0.3178 0.1918 0.045 Uiso 1 1 d R . .
O4 O 0.05870(17) 0.03679(19) 0.1809(2) 0.0264(6) Uani 1 1 d . . .
C4 C -0.0036(2) -0.0307(3) 0.1601(3) 0.0199(7) Uani 1 1 d . . .
N6 N 0.6349(3) 0.1017(3) 0.5196(3) 0.0477(10) Uani 1 1 d . . .
C19 C 0.5681(4) 0.1152(3) 0.5765(4) 0.0450(11) Uani 1 1 d . . .
H19 H 0.5848 0.1118 0.6575 0.054 Uiso 1 1 calc R . .
C20 C 0.6091(3) 0.1068(4) 0.4029(4) 0.0423(11) Uani 1 1 d . . .
H20 H 0.6551 0.0974 0.3615 0.051 Uiso 1 1 calc R . .
O3W O 0.21212(18) 0.0365(2) 0.4486(2) 0.0322(6) Uani 1 1 d . . .
H3WA H 0.2581 -0.0036 0.4483 0.048 Uiso 1 1 d R . .
H3WB H 0.2040 0.0767 0.3900 0.048 Uiso 1 1 d R . .
O1W O 0.24609(18) -0.0013(2) 0.1731(2) 0.0416(7) Uani 1 1 d . . .
H1WA H 0.3011 -0.0218 0.1729 0.050 Uiso 1 1 d R . .
H1WB H 0.2169 -0.0514 0.1944 0.050 Uiso 1 1 d R . .
N2 N 0.0546(2) -0.0893(2) 0.3656(2) 0.0213(6) Uani 1 1 d . . .
H2 H 0.0930 -0.0389 0.3858 0.026 Uiso 1 1 calc R . .
C1 C -0.1172(2) -0.2551(3) 0.1793(3) 0.0201(7) Uani 1 1 d . . .
C2 C -0.0511(2) -0.1931(3) 0.2663(3) 0.0191(7) Uani 1 1 d . . .
C6 C 0.0970(2) -0.1812(3) 0.5554(3) 0.0249(8) Uani 1 1 d . . .
C5 C 0.0411(2) -0.1668(3) 0.4353(3) 0.0217(8) Uani 1 1 d . . .
N3 N 0.1793(2) -0.3008(3) 0.6983(3) 0.0369(8) Uani 1 1 d . . .
C7 C 0.1219(3) -0.1012(3) 0.6346(3) 0.0328(9) Uani 1 1 d . . .
H7A H 0.1046 -0.0339 0.6132 0.039 Uiso 1 1 calc R . .
C9 C 0.1998(3) -0.2242(4) 0.7737(3) 0.0381(10) Uani 1 1 d . . .
H9 H 0.2338 -0.2387 0.8491 0.046 Uiso 1 1 calc R . .
C10 C 0.1281(3) -0.2783(3) 0.5918(3) 0.0321(9) Uani 1 1 d . . .
H10 H 0.1123 -0.3318 0.5385 0.038 Uiso 1 1 calc R . .
C8 C 0.1734(3) -0.1241(3) 0.7463(3) 0.0359(10) Uani 1 1 d . . .
H8 H 0.1897 -0.0725 0.8020 0.043 Uiso 1 1 calc R . .

loop_
_atom_site_aniso_label
_atom_site_aniso_U_11
_atom_site_aniso_U_22
_atom_site_aniso_U_33
_atom_site_aniso_U_23
_atom_site_aniso_U_13
_atom_site_aniso_U_12
Sm1 0.02403(11) 0.02135(12) 0.01157(10) -0.00031(7) 0.00421(7) -0.00108(7)
O7 0.0357(17) 0.063(2) 0.0292(16) 0.0012(14) 0.0144(13) 0.0026(15)
O5 0.0224(14) 0.0494(18) 0.0353(15) 0.0045(13) 0.0107(12) 0.0053(12)
O8 0.0309(18) 0.072(2) 0.0504(19) -0.0059(17) 0.0162(15) -0.0037(15)
O6 0.0318(16) 0.066(2) 0.0205(13) 0.0018(13) 0.0080(12) 0.0103(14)
C12 0.031(2) 0.030(2) 0.0241(19) 0.0012(16) 0.0066(17) 0.0045(16)
C14 0.033(2) 0.028(2) 0.039(2) 0.0016(18) 0.0133(19) 0.0063(17)
C11 0.028(2) 0.029(2) 0.028(2) 0.0032(17) 0.0092(17) 0.0048(16)
C13 0.027(2) 0.031(2) 0.0235(19) 0.0026(16) 0.0058(16) 0.0023(16)
C18 0.057(3) 0.037(3) 0.035(2) 0.0008(19) 0.020(2) 0.002(2)
C17 0.039(2) 0.039(3) 0.033(2) -0.0011(19) 0.0118(19) 0.0007(19)
C16 0.041(2) 0.031(2) 0.026(2) -0.0011(17) 0.0062(19) -0.0035(18)
C15 0.034(2) 0.032(2) 0.028(2) -0.0011(17) 0.0093(18) -0.0006(17)
N4 0.0297(19) 0.041(2) 0.0275(17) -0.0009(15) 0.0111(15) -0.0015(15)
N5 0.0248(17) 0.038(2) 0.0329(18) -0.0003(15) 0.0061(15) -0.0006(14)
O1 0.0262(13) 0.0223(13) 0.0155(11) 0.0009(10) 0.0047(10) -0.0031(11)
C3 0.0200(17) 0.028(2) 0.0139(16) -0.0026(15) 0.0041(14) -0.0014(15)
O2 0.0349(14) 0.0251(14) 0.0120(11) -0.0015(10) 0.0048(10) -0.0010(11)
O3 0.0305(14) 0.0312(15) 0.0176(12) 0.0034(11) 0.0002(11) -0.0061(11)
N1 0.0253(16) 0.0266(17) 0.0136(14) 0.0045(13) 0.0037(12) -0.0012(13)
O2W 0.0469(17) 0.0423(18) 0.0204(13) 0.0013(13) 0.0019(12) -0.0146(14)
O4 0.0301(14) 0.0290(15) 0.0191(12) -0.0011(11) 0.0039(11) -0.0100(11)
C4 0.0235(18) 0.0220(19) 0.0153(17) -0.0044(14) 0.0068(15) 0.0001(15)
N6 0.048(2) 0.062(3) 0.0309(19) 0.0048(19) 0.0059(18) 0.003(2)
C19 0.067(3) 0.041(3) 0.026(2) 0.0011(19) 0.009(2) 0.001(2)
C20 0.034(2) 0.061(3) 0.031(2) 0.008(2) 0.0069(19) 0.003(2)
O3W 0.0356(15) 0.0320(15) 0.0267(14) 0.0061(12) 0.0029(12) 0.0016(12)
O1W 0.0281(15) 0.0463(18) 0.0543(18) 0.0195(15) 0.0174(14) 0.0098(13)
N2 0.0245(16) 0.0211(16) 0.0180(14) -0.0008(13) 0.0046(12) -0.0031(12)
C1 0.0266(19) 0.0175(18) 0.0146(16) 0.0037(14) 0.0017(14) 0.0069(15)
C2 0.0219(18) 0.0234(19) 0.0126(16) 0.0011(14) 0.0055(14) -0.0012(15)
C6 0.0218(19) 0.034(2) 0.0181(17) 0.0016(16) 0.0034(15) -0.0023(16)
C5 0.0232(19) 0.024(2) 0.0173(17) -0.0006(15) 0.0043(15) -0.0034(15)
N3 0.037(2) 0.039(2) 0.0296(18) 0.0104(16) -0.0029(15) -0.0032(16)
C7 0.036(2) 0.038(2) 0.0227(19) -0.0020(18) 0.0031(17) -0.0003(18)
C9 0.031(2) 0.059(3) 0.0203(19) 0.010(2) -0.0012(17) -0.005(2)
C10 0.033(2) 0.035(2) 0.026(2) 0.0008(17) 0.0028(17) -0.0075(17)
C8 0.033(2) 0.052(3) 0.0196(19) -0.0107(19) -0.0008(17) -0.0049(19)

loop_
_atom_type_symbol
_atom_type_description
_atom_type_scat_dispersion_real
_atom_type_scat_dispersion_imag
_atom_type_scat_source
C C 0.0033 0.0016 'International Tables Vol C Tables 4.2.6.8 and 6.1.1.4'
H H 0.0000 0.0000 'International Tables Vol C Tables 4.2.6.8 and 6.1.1.4'
N N 0.0061 0.0033 'International Tables Vol C Tables 4.2.6.8 and 6.1.1.4'
O O 0.0106 0.0060 'International Tables Vol C Tables 4.2.6.8 and 6.1.1.4'
Sm Sm -0.1638 3.4418 'International Tables Vol C Tables 4.2.6.8 and 6.1.1.4'

loop_
_geom_angle_atom_site_label_1
_geom_angle_atom_site_label_2
_geom_angle_atom_site_label_3
_geom_angle
_geom_angle_site_symmetry_1
_geom_angle_site_symmetry_3
O3 Sm1 O2 76.08(8) 3 3
O3 Sm1 O5 74.91(9) 3 .
O2 Sm1 O5 72.42(9) 3 .
O3 Sm1 O1 145.13(8) 3 2
O2 Sm1 O1 125.20(8) 3 2
O5 Sm1 O1 134.40(9) . 2
O3 Sm1 O1W 92.31(9) 3 .
O2 Sm1 O1W 149.05(9) 3 .
O5 Sm1 O1W 76.89(9) . .
O1 Sm1 O1W 80.11(9) 2 .
O3 Sm1 O4 76.50(8) 3 .
O2 Sm1 O4 131.34(8) 3 .
O5 Sm1 O4 135.40(9) . .
O1 Sm1 O4 68.84(8) 2 .
O1W Sm1 O4 70.82(9) . .
O3 Sm1 O2W 142.97(8) 3 .
O2 Sm1 O2W 69.27(8) 3 .
O5 Sm1 O2W 82.43(9) . .
O1 Sm1 O2W 69.78(8) 2 .
O1W Sm1 O2W 110.78(10) . .
O4 Sm1 O2W 137.54(8) . .
O3 Sm1 N1 101.84(9) 3 2
O2 Sm1 N1 71.24(8) 3 2
O5 Sm1 N1 143.15(9) . 2
O1 Sm1 N1 66.72(8) 2 2
O1W Sm1 N1 139.70(9) . 2
O4 Sm1 N1 76.11(9) . 2
O2W Sm1 N1 79.34(9) . 2
C14 O7 H7 109.5 . .
C11 O5 Sm1 150.6(3) . .
C13 C12 N4 109.6(3) . .
C13 C12 C11 129.7(3) . .
N4 C12 C11 120.7(3) . .
O8 C14 O7 122.8(4) . .
O8 C14 C13 120.1(4) . .
O7 C14 C13 117.1(3) . .
O5 C11 O6 124.2(4) . .
O5 C11 C12 118.8(3) . .
O6 C11 C12 117.0(3) . .
N5 C13 C12 105.8(3) . .
N5 C13 C14 118.9(3) . .
C12 C13 C14 135.3(4) . .
C19 C18 C17 118.4(4) . .
C19 C18 H18 120.8 . .
C17 C18 H18 120.8 . .
C16 C17 C18 118.5(4) . .
C16 C17 H17 120.8 . .
C18 C17 H17 120.8 . .
C20 C16 C17 118.5(4) . .
C20 C16 C15 121.5(4) . .
C17 C16 C15 120.0(4) . .
N4 C15 N5 110.5(3) . .
N4 C15 C16 125.9(4) . .
N5 C15 C16 123.6(4) . .
C15 N4 C12 106.2(3) . .
C13 N5 C15 108.0(3) . .
C13 N5 H5 126.0 . .
C15 N5 H5 126.0 . .
C1 O1 Sm1 121.5(2) . 2_545
N2 C3 C2 105.0(3) . .
N2 C3 C4 121.0(3) . .
C2 C3 C4 133.9(3) . .
C1 O2 Sm1 134.5(2) . 3
C4 O3 Sm1 150.5(2) . 3
C5 N1 C2 105.3(3) . .
C5 N1 Sm1 140.2(2) . 2_545
C2 N1 Sm1 110.0(2) . 2_545
Sm1 O2W H2WA 144.6 . .
Sm1 O2W H2WB 104.1 . .
H2WA O2W H2WB 107.7 . .
C4 O4 Sm1 140.9(2) . .
O4 C4 O3 125.8(3) . .
O4 C4 C3 115.6(3) . .
O3 C4 C3 118.7(3) . .
C19 N6 C20 117.0(4) . .
N6 C19 C18 123.9(4) . .
N6 C19 H19 118.1 . .
C18 C19 H19 118.1 . .
N6 C20 C16 123.7(4) . .
N6 C20 H20 118.2 . .
C16 C20 H20 118.2 . .
H3WA O3W H3WB 109.2 . .
Sm1 O1W H1WA 132.8 . .
Sm1 O1W H1WB 117.1 . .
H1WA O1W H1WB 107.7 . .
C5 N2 C3 108.5(3) . .
C5 N2 H2 125.8 . .
C3 N2 H2 125.8 . .
O2 C1 O1 123.5(3) . .
O2 C1 C2 118.8(3) . .
O1 C1 C2 117.5(3) . .
C3 C2 N1 110.1(3) . .
C3 C2 C1 132.2(3) . .
N1 C2 C1 117.5(3) . .
C10 C6 C7 117.6(3) . .
C10 C6 C5 119.0(3) . .
C7 C6 C5 123.3(3) . .
N1 C5 N2 111.0(3) . .
N1 C5 C6 125.1(3) . .
N2 C5 C6 123.8(3) . .
C9 N3 C10 117.1(4) . .
C8 C7 C6 118.4(4) . .
C8 C7 H7A 120.8 . .
C6 C7 H7A 120.8 . .
N3 C9 C8 123.4(4) . .
N3 C9 H9 118.3 . .
C8 C9 H9 118.3 . .
N3 C10 C6 124.5(4) . .
N3 C10 H10 117.8 . .
C6 C10 H10 117.8 . .
C9 C8 C7 119.1(4) . .
C9 C8 H8 120.5 . .
C7 C8 H8 120.5 . .

loop_
_geom_bond_atom_site_label_1
_geom_bond_atom_site_label_2
_geom_bond_distance
_geom_bond_site_symmetry_2
Sm1 O3 2.339(2) 3
Sm1 O2 2.343(2) 3
Sm1 O5 2.411(3) .
Sm1 O1 2.419(2) 2
Sm1 O1W 2.421(3) .
Sm1 O4 2.434(2) .
Sm1 O2W 2.477(3) .
Sm1 N1 2.616(3) 2
O7 C14 1.301(5) .
O7 H7 0.8200 .
O5 C11 1.232(4) .
O8 C14 1.213(5) .
O6 C11 1.277(4) .
C12 C13 1.376(5) .
C12 N4 1.378(5) .
C12 C11 1.480(5) .
C14 C13 1.476(5) .
C13 N5 1.357(5) .
C18 C19 1.381(6) .
C18 C17 1.386(6) .
C18 H18 0.9300 .
C17 C16 1.386(6) .
C17 H17 0.9300 .
C16 C20 1.376(6) .
C16 C15 1.470(5) .
C15 N4 1.316(5) .
C15 N5 1.370(5) .
N5 H5 0.8600 .
O1 C1 1.265(4) .
O1 Sm1 2.419(2) 2_545
C3 N2 1.370(4) .
C3 C2 1.372(5) .
C3 C4 1.492(5) .
O2 C1 1.253(4) .
O2 Sm1 2.343(2) 3
O3 C4 1.250(4) .
O3 Sm1 2.339(2) 3
N1 C5 1.327(4) .
N1 C2 1.382(4) .
N1 Sm1 2.616(3) 2_545
O2W H2WA 0.8500 .
O2W H2WB 0.8500 .
O4 C4 1.248(4) .
N6 C19 1.325(6) .
N6 C20 1.340(5) .
C19 H19 0.9300 .
C20 H20 0.9300 .
O3W H3WA 0.8533 .
O3W H3WB 0.8533 .
O1W H1WA 0.8500 .
O1W H1WB 0.8500 .
N2 C5 1.346(4) .
N2 H2 0.8600 .
C1 C2 1.473(5) .
C6 C10 1.377(5) .
C6 C7 1.390(5) .
C6 C5 1.471(5) .
N3 C9 1.324(5) .
N3 C10 1.335(5) .
C7 C8 1.387(5) .
C7 H7A 0.9300 .
C9 C8 1.376(6) .
C9 H9 0.9300 .
C10 H10 0.9300 .
C8 H8 0.9300 .

loop_
_geom_torsion_atom_site_label_1
_geom_torsion_atom_site_label_2
_geom_torsion_atom_site_label_3
_geom_torsion_atom_site_label_4
_geom_torsion
_geom_torsion_site_symmetry_1
_geom_torsion_site_symmetry_2
_geom_torsion_site_symmetry_3
_geom_torsion_site_symmetry_4
O3 Sm1 O5 C11 -167.7(5) 3 . . .
O2 Sm1 O5 C11 112.4(5) 3 . . .
O1 Sm1 O5 C11 -10.0(6) 2 . . .
O1W Sm1 O5 C11 -71.7(5) . . . .
O4 Sm1 O5 C11 -115.9(5) . . . .
O2W Sm1 O5 C11 41.8(5) . . . .
N1 Sm1 O5 C11 102.6(5) 2 . . .
Sm1 O5 C11 O6 -160.8(3) . . . .
Sm1 O5 C11 C12 20.1(8) . . . .
C13 C12 C11 O5 177.5(4) . . . .
N4 C12 C11 O5 0.2(6) . . . .
C13 C12 C11 O6 -1.7(6) . . . .
N4 C12 C11 O6 -179.0(3) . . . .
N4 C12 C13 N5 -0.2(4) . . . .
C11 C12 C13 N5 -177.7(4) . . . .
N4 C12 C13 C14 -179.2(4) . . . .
C11 C12 C13 C14 3.3(8) . . . .
O8 C14 C13 N5 1.3(6) . . . .
O7 C14 C13 N5 -179.5(4) . . . .
O8 C14 C13 C12 -179.9(4) . . . .
O7 C14 C13 C12 -0.7(7) . . . .
C19 C18 C17 C16 -1.1(6) . . . .
C18 C17 C16 C20 1.0(6) . . . .
C18 C17 C16 C15 178.7(4) . . . .
C20 C16 C15 N4 166.8(4) . . . .
C17 C16 C15 N4 -10.8(6) . . . .
C20 C16 C15 N5 -10.1(6) . . . .
C17 C16 C15 N5 172.3(4) . . . .
N5 C15 N4 C12 0.7(4) . . . .
C16 C15 N4 C12 -176.5(4) . . . .
C13 C12 N4 C15 -0.3(4) . . . .
C11 C12 N4 C15 177.5(3) . . . .
C12 C13 N5 C15 0.6(4) . . . .
C14 C13 N5 C15 179.8(3) . . . .
N4 C15 N5 C13 -0.8(4) . . . .
C16 C15 N5 C13 176.4(4) . . . .
O3 Sm1 O4 C4 -2.9(4) 3 . . .
O2 Sm1 O4 C4 54.3(4) 3 . . .
O5 Sm1 O4 C4 -54.3(4) . . . .
O1 Sm1 O4 C4 173.2(4) 2 . . .
O1W Sm1 O4 C4 -100.2(4) . . . .
O2W Sm1 O4 C4 159.6(3) . . . .
N1 Sm1 O4 C4 103.1(4) 2 . . .
Sm1 O4 C4 O3 -29.8(6) . . . .
Sm1 O4 C4 C3 150.9(3) . . . .
Sm1 O3 C4 O4 135.5(4) 3 . . .
Sm1 O3 C4 C3 -45.3(6) 3 . . .
N2 C3 C4 O4 8.1(5) . . . .
C2 C3 C4 O4 -172.1(4) . . . .
N2 C3 C4 O3 -171.2(3) . . . .
C2 C3 C4 O3 8.6(6) . . . .
C20 N6 C19 C18 -0.1(7) . . . .
C17 C18 C19 N6 0.6(7) . . . .
C19 N6 C20 C16 0.0(7) . . . .
C17 C16 C20 N6 -0.5(7) . . . .
C15 C16 C20 N6 -178.1(4) . . . .
C2 C3 N2 C5 0.3(4) . . . .
C4 C3 N2 C5 -179.8(3) . . . .
Sm1 O2 C1 O1 104.3(4) 3 . . .
Sm1 O2 C1 C2 -79.3(4) 3 . . .
Sm1 O1 C1 O2 155.7(2) 2_545 . . .
Sm1 O1 C1 C2 -20.8(4) 2_545 . . .
N2 C3 C2 N1 0.7(4) . . . .
C4 C3 C2 N1 -179.1(3) . . . .
N2 C3 C2 C1 -174.1(3) . . . .
C4 C3 C2 C1 6.0(7) . . . .
C5 N1 C2 C3 -1.5(4) . . . .
Sm1 N1 C2 C3 159.9(2) 2_545 . . .
C5 N1 C2 C1 174.2(3) . . . .
Sm1 N1 C2 C1 -24.4(4) 2_545 . . .
O2 C1 C2 C3 29.5(6) . . . .
O1 C1 C2 C3 -153.9(4) . . . .
O2 C1 C2 N1 -145.1(3) . . . .
O1 C1 C2 N1 31.6(5) . . . .
C2 N1 C5 N2 1.7(4) . . . .
Sm1 N1 C5 N2 -150.3(3) 2_545 . . .
C2 N1 C5 C6 -173.9(3) . . . .
Sm1 N1 C5 C6 34.0(6) 2_545 . . .
C3 N2 C5 N1 -1.3(4) . . . .
C3 N2 C5 C6 174.4(3) . . . .
C10 C6 C5 N1 39.1(5) . . . .
C7 C6 C5 N1 -142.0(4) . . . .
C10 C6 C5 N2 -136.0(4) . . . .
C7 C6 C5 N2 42.9(5) . . . .
C10 C6 C7 C8 -2.4(5) . . . .
C5 C6 C7 C8 178.8(4) . . . .
C10 N3 C9 C8 -1.9(6) . . . .
C9 N3 C10 C6 1.1(6) . . . .
C7 C6 C10 N3 1.0(6) . . . .
C5 C6 C10 N3 179.9(3) . . . .
N3 C9 C8 C7 0.5(6) . . . .
C6 C7 C8 C9 1.7(6) . . . .
